data_7003739
loop_
_publ_author_name
'Byun, Younghun'
'Jeon, Woo Sung'
'Lee, Tae-Woo'
'Lyu, Yi-Yeol'
'Chang, Seok'
'Kwon, Ohyun'
'Han, Eunsil'
'Kim, Heekyung'
'Kim, Myeongsuk'
'Lee, Ha-Jin'
'Das, Rupasree Ragini'

_publ_section_title
;
 Study on a set of bis-cyclometalated Ir(iii) complexes with a common
 ancillary ligand
;
_journal_issue 35
_journal_name_full 'Dalton Transactions'
_journal_page_first 4732
_journal_page_last 4741
_journal_paper_doi 10.1039/b719205c
_journal_year 2008
_chemical_formula_sum 'C28 H20 F4 Ir N5 O'
_chemical_formula_weight 710.69
_chemical_name_systematic
;
?
;
_space_group_IT_number 14
_symmetry_cell_setting monoclinic
_symmetry_space_group_name_Hall '-P 2yn'
_symmetry_space_group_name_H-M 'P 1 21/n 1'
_atom_sites_solution_hydrogens geom
_atom_sites_solution_primary direct
_atom_sites_solution_secondary difmap
_audit_creation_method SHELXL-97
_cell_angle_alpha 90.00
_cell_angle_beta 96.012(4)
_cell_angle_gamma 90.00
_cell_formula_units_Z 4
_cell_length_a 11.572(2)
_cell_length_b 9.523(2)
_cell_length_c 22.409(5)
_cell_measurement_reflns_used 5004
_cell_measurement_temperature 293(2)
_cell_measurement_theta_max 28.251
_cell_measurement_theta_min 2.326
_cell_volume 2455.9(9)
_computing_cell_refinement 'Bruker SAINT'
_computing_data_collection 'Bruker SMART'
_computing_data_reduction 'Bruker SAINT'
_computing_molecular_graphics ORTEP3
_computing_publication_material WinGX
_computing_structure_refinement 'Bruker SHELXTL'
_computing_structure_solution 'Bruker SHELXTL'
_diffrn_ambient_temperature 293(2)
_diffrn_measured_fraction_theta_full 0.960
_diffrn_measured_fraction_theta_max 0.960
_diffrn_measurement_device_type 'CCD area detector'
_diffrn_measurement_method 'omega scans'
_diffrn_radiation_monochromator graphite
_diffrn_radiation_source 'fine-focus sealed tube'
_diffrn_radiation_type MoK\a
_diffrn_radiation_wavelength 0.71073
_diffrn_reflns_av_R_equivalents 0.0215
_diffrn_reflns_av_sigmaI/netI 0.0273
_diffrn_reflns_limit_h_max 15
_diffrn_reflns_limit_h_min -14
_diffrn_reflns_limit_k_max 11
_diffrn_reflns_limit_k_min -12
_diffrn_reflns_limit_l_max 29
_diffrn_reflns_limit_l_min -28
_diffrn_reflns_number 14916
_diffrn_reflns_theta_full 28.28
_diffrn_reflns_theta_max 28.28
_diffrn_reflns_theta_min 1.83
_diffrn_standards_decay_% <2.0
_exptl_absorpt_coefficient_mu 5.500
_exptl_absorpt_correction_T_max 0.4925
_exptl_absorpt_correction_T_min 0.2290
_exptl_absorpt_correction_type multi-scan
_exptl_absorpt_process_details 'Bruker SADABS'
_exptl_crystal_colour yellow
_exptl_crystal_density_diffrn 1.922
_exptl_crystal_density_method 'not measured'
_exptl_crystal_description block
_exptl_crystal_F_000 1376
_exptl_crystal_size_max 0.38
_exptl_crystal_size_mid 0.25
_exptl_crystal_size_min 0.15
_refine_diff_density_max 1.561
_refine_diff_density_min -0.757
_refine_diff_density_rms 0.097
_refine_ls_extinction_method none
_refine_ls_goodness_of_fit_ref 1.054
_refine_ls_hydrogen_treatment mixed
_refine_ls_matrix_type full
_refine_ls_number_parameters 354
_refine_ls_number_reflns 5851
_refine_ls_number_restraints 0
_refine_ls_restrained_S_all 1.054
_refine_ls_R_factor_all 0.0280
_refine_ls_R_factor_gt 0.0225
_refine_ls_shift/su_max 0.001
_refine_ls_shift/su_mean 0.000
_refine_ls_structure_factor_coef Fsqd
_refine_ls_weighting_details 'calc w=1/[\s^2^(Fo^2^)+(0.0209P)^2^+2.2776P] where P=(Fo^2^+2Fc^2^)/3'
_refine_ls_weighting_scheme calc
_refine_ls_wR_factor_gt 0.0499
_refine_ls_wR_factor_ref 0.0517
_reflns_number_gt 5131
_reflns_number_total 5851
_reflns_threshold_expression >2sigma(I)
_cod_data_source_file b719205c.txt
_cod_data_source_block o4_77mo
_cod_depositor_comments
;
The following automatic conversions were performed:
'_symmetry_cell_setting' value 'Monoclinic' changed to 'monoclinic'
according to '/home/saulius/struct/CIF-dictionaries/cif_core.dic'
dictionary named 'cif_core.dic' version 2.4.1 from
2010-06-29.

'_exptl_absorpt_correction_type' value 'Multi-scan' changed
to 'multi-scan' according to
'/home/saulius/struct/CIF-dictionaries/cif_core.dic' dictionary named
'cif_core.dic' version 2.4.1 from 2010-06-29.

Automatic conversion script
Id: cif_fix_enum 1527 2010-12-29 10:47:43Z saulius 
;
_cod_original_sg_symbol_H-M P2(1)/n
_cod_database_code 7003739

loop_
_symmetry_equiv_pos_as_xyz
'x, y, z'
'-x+1/2, y+1/2, -z+1/2'
'-x, -y, -z'
'x-1/2, -y-1/2, z-1/2'

loop_
_atom_site_label
_atom_site_type_symbol
_atom_site_fract_x
_atom_site_fract_y
_atom_site_fract_z
_atom_site_U_iso_or_equiv
_atom_site_adp_type
_atom_site_occupancy
_atom_site_symmetry_multiplicity
_atom_site_calc_flag
_atom_site_refinement_flags
_atom_site_disorder_assembly
_atom_site_disorder_group
Ir1 Ir 0.280150(9) 0.762096(10) 0.574649(5) 0.01943(4) Uani 1 1 d . . .
F1 F -0.0033(2) 0.3658(2) 0.65520(10) 0.0534(6) Uani 1 1 d . . .
F2 F 0.00600(18) 0.8044(2) 0.74811(8) 0.0376(5) Uani 1 1 d . . .
F3 F 0.6428(2) 0.7603(2) 0.74753(10) 0.0521(6) Uani 1 1 d . . .
F4 F 0.58256(19) 0.3574(2) 0.62878(9) 0.0446(5) Uani 1 1 d . . .
O1 O 0.39126(19) 1.0002(2) 0.43254(9) 0.0282(5) Uani 1 1 d . . .
N1 N 0.1630(2) 0.8445(2) 0.50278(10) 0.0218(5) Uani 1 1 d . . .
N2 N 0.2203(2) 0.9085(2) 0.45909(10) 0.0213(5) Uani 1 1 d . . .
N3 N 0.3871(2) 0.8737(2) 0.52081(11) 0.0231(5) Uani 1 1 d . . .
H3 H 0.4601 0.8816 0.5322 0.028 Uiso 1 1 calc R . .
N4 N 0.2517(2) 0.9299(2) 0.62836(10) 0.0220(5) Uani 1 1 d . . .
N5 N 0.3062(2) 0.5808(2) 0.52951(11) 0.0234(5) Uani 1 1 d . . .
C1 C 0.1452(3) 0.9399(3) 0.41010(13) 0.0275(6) Uani 1 1 d . . .
C2 C 0.0383(3) 0.8954(3) 0.42268(14) 0.0309(7) Uani 1 1 d . . .
H2 H -0.0308 0.9028 0.3976 0.037 Uiso 1 1 calc R . .
C3 C 0.0515(3) 0.8363(3) 0.48027(13) 0.0249(6) Uani 1 1 d . . .
C4 C 0.3444(3) 0.9310(3) 0.47032(12) 0.0214(6) Uani 1 1 d . . .
C5 C 0.1798(3) 1.0092(4) 0.35466(15) 0.0418(9) Uani 1 1 d . . .
H5A H 0.2418 0.9570 0.3399 0.063 Uiso 1 1 calc R . .
H5B H 0.2054 1.1032 0.3640 0.063 Uiso 1 1 calc R . .
H5C H 0.1143 1.0116 0.3246 0.063 Uiso 1 1 calc R . .
C6 C -0.0381(3) 0.7675(3) 0.51329(17) 0.0343(7) Uani 1 1 d . . .
H6A H -0.0226 0.7872 0.5554 0.052 Uiso 1 1 calc R . .
H6B H -0.0361 0.6678 0.5070 0.052 Uiso 1 1 calc R . .
H6C H -0.1136 0.8029 0.4988 0.052 Uiso 1 1 calc R . .
C7 C 0.3024(3) 1.0568(3) 0.62373(13) 0.0282(7) Uani 1 1 d . . .
H7 H 0.3530 1.0697 0.5946 0.034 Uiso 1 1 calc R . .
C8 C 0.2817(3) 1.1675(3) 0.66056(15) 0.0324(7) Uani 1 1 d . . .
H8 H 0.3160 1.2545 0.6556 0.039 Uiso 1 1 calc R . .
C9 C 0.2085(3) 1.1473(3) 0.70531(14) 0.0327(7) Uani 1 1 d . . .
H9 H 0.1938 1.2204 0.7310 0.039 Uiso 1 1 calc R . .
C10 C 0.1581(3) 1.0175(3) 0.71112(13) 0.0282(7) Uani 1 1 d . . .
H10 H 0.1103 1.0023 0.7414 0.034 Uiso 1 1 calc R . .
C11 C 0.1785(3) 0.9086(3) 0.67171(12) 0.0232(6) Uani 1 1 d . . .
C12 C 0.1278(3) 0.7672(3) 0.66976(13) 0.0223(6) Uani 1 1 d . . .
C13 C 0.1671(3) 0.6746(3) 0.62638(12) 0.0224(6) Uani 1 1 d . . .
C14 C 0.1224(3) 0.5378(3) 0.62329(14) 0.0293(7) Uani 1 1 d . . .
H14 H 0.1480 0.4739 0.5962 0.035 Uiso 1 1 calc R . .
C15 C 0.0409(3) 0.4980(3) 0.66021(15) 0.0339(7) Uani 1 1 d . . .
C16 C -0.0005(3) 0.5851(4) 0.70230(14) 0.0335(7) Uani 1 1 d . . .
H16 H -0.0558 0.5553 0.7268 0.040 Uiso 1 1 calc R . .
C17 C 0.0449(3) 0.7189(3) 0.70599(13) 0.0275(6) Uani 1 1 d . . .
C18 C 0.2465(3) 0.5452(3) 0.47682(13) 0.0267(6) Uani 1 1 d . . .
H18 H 0.1916 0.6076 0.4589 0.032 Uiso 1 1 calc R . .
C19 C 0.2640(3) 0.4192(3) 0.44850(15) 0.0305(7) Uani 1 1 d . . .
H19 H 0.2216 0.3976 0.4121 0.037 Uiso 1 1 calc R . .
C20 C 0.3452(3) 0.3257(3) 0.47483(16) 0.0355(8) Uani 1 1 d . . .
H20 H 0.3581 0.2402 0.4566 0.043 Uiso 1 1 calc R . .
C21 C 0.4069(3) 0.3617(3) 0.52892(15) 0.0323(7) Uani 1 1 d . . .
H21 H 0.4614 0.2995 0.5473 0.039 Uiso 1 1 calc R . .
C22 C 0.3879(3) 0.4909(3) 0.55615(13) 0.0254(6) Uani 1 1 d . . .
C23 C 0.4498(3) 0.5480(3) 0.61085(13) 0.0256(6) Uani 1 1 d . . .
C24 C 0.4143(3) 0.6832(3) 0.62811(13) 0.0240(6) Uani 1 1 d . . .
C25 C 0.4798(3) 0.7525(3) 0.67524(13) 0.0292(7) Uani 1 1 d . . .
H25 H 0.4579 0.8411 0.6874 0.035 Uiso 1 1 calc R . .
C26 C 0.5771(3) 0.6876(4) 0.70330(14) 0.0343(7) Uani 1 1 d . . .
C27 C 0.6117(3) 0.5548(4) 0.68929(15) 0.0374(8) Uani 1 1 d . . .
H27 H 0.6762 0.5123 0.7101 0.045 Uiso 1 1 calc R . .
C28 C 0.5472(3) 0.4883(3) 0.64351(14) 0.0315(7) Uani 1 1 d . . .

loop_
_atom_site_aniso_label
_atom_site_aniso_U_11
_atom_site_aniso_U_22
_atom_site_aniso_U_33
_atom_site_aniso_U_23
_atom_site_aniso_U_13
_atom_site_aniso_U_12
Ir1 0.01876(6) 0.01958(6) 0.02005(6) 0.00042(4) 0.00250(4) -0.00086(4)
F1 0.0646(16) 0.0320(11) 0.0689(15) -0.0048(10) 0.0315(13) -0.0200(10)
F2 0.0433(12) 0.0417(11) 0.0306(10) -0.0039(8) 0.0165(9) 0.0027(9)
F3 0.0401(13) 0.0748(17) 0.0374(12) -0.0044(10) -0.0139(10) 0.0074(11)
F4 0.0453(13) 0.0425(12) 0.0470(12) 0.0104(9) 0.0100(10) 0.0214(10)
O1 0.0307(13) 0.0319(11) 0.0220(11) 0.0026(8) 0.0026(9) -0.0093(9)
N1 0.0200(13) 0.0225(12) 0.0230(12) -0.0015(9) 0.0026(10) -0.0030(9)
N2 0.0199(13) 0.0245(12) 0.0194(12) -0.0008(9) 0.0010(10) -0.0021(9)
N3 0.0180(13) 0.0259(12) 0.0251(13) 0.0027(10) 0.0005(10) 0.0004(10)
N4 0.0225(13) 0.0220(12) 0.0208(12) -0.0013(9) -0.0011(10) -0.0005(9)
N5 0.0244(14) 0.0218(12) 0.0254(12) 0.0000(9) 0.0098(10) -0.0015(10)
C1 0.0305(18) 0.0299(15) 0.0203(14) -0.0023(11) -0.0048(12) 0.0030(13)
C2 0.0267(18) 0.0336(17) 0.0300(16) -0.0038(13) -0.0081(13) -0.0004(13)
C3 0.0185(15) 0.0245(14) 0.0311(16) -0.0071(12) 0.0004(12) -0.0010(11)
C4 0.0213(15) 0.0196(13) 0.0234(14) -0.0036(10) 0.0026(11) -0.0006(11)
C5 0.041(2) 0.058(2) 0.0239(17) 0.0087(15) -0.0077(15) -0.0036(17)
C6 0.0226(16) 0.0370(18) 0.0432(19) -0.0022(14) 0.0027(14) -0.0056(13)
C7 0.0294(18) 0.0294(15) 0.0249(15) 0.0001(12) -0.0009(13) -0.0059(13)
C8 0.0362(19) 0.0242(15) 0.0352(17) -0.0047(13) -0.0032(14) -0.0041(13)
C9 0.037(2) 0.0323(17) 0.0276(16) -0.0103(13) -0.0037(14) 0.0033(14)
C10 0.0304(18) 0.0330(16) 0.0203(15) -0.0039(12) -0.0017(12) 0.0025(13)
C11 0.0220(16) 0.0268(14) 0.0197(14) -0.0001(11) -0.0022(11) 0.0030(11)
C12 0.0213(15) 0.0266(14) 0.0185(13) 0.0012(10) 0.0001(11) 0.0016(11)
C13 0.0233(16) 0.0226(14) 0.0210(14) 0.0027(11) 0.0006(11) 0.0026(11)
C14 0.0306(18) 0.0269(15) 0.0317(16) -0.0016(12) 0.0089(14) -0.0035(12)
C15 0.037(2) 0.0263(16) 0.0392(18) 0.0033(13) 0.0095(15) -0.0066(13)
C16 0.0300(18) 0.0400(18) 0.0318(17) 0.0073(14) 0.0102(14) -0.0034(14)
C17 0.0287(17) 0.0331(16) 0.0213(14) 0.0000(12) 0.0056(12) 0.0045(13)
C18 0.0268(17) 0.0270(15) 0.0271(16) -0.0012(12) 0.0061(13) -0.0024(12)
C19 0.0292(18) 0.0307(16) 0.0337(17) -0.0080(13) 0.0126(14) -0.0079(13)
C20 0.038(2) 0.0243(16) 0.047(2) -0.0076(14) 0.0201(16) -0.0038(13)
C21 0.0303(18) 0.0262(15) 0.0428(19) 0.0036(13) 0.0158(15) 0.0025(13)
C22 0.0250(16) 0.0234(14) 0.0297(16) 0.0056(11) 0.0118(13) 0.0003(11)
C23 0.0248(16) 0.0280(15) 0.0254(15) 0.0079(11) 0.0092(12) 0.0024(12)
C24 0.0230(16) 0.0277(15) 0.0218(14) 0.0066(11) 0.0050(12) -0.0011(12)
C25 0.0257(17) 0.0356(17) 0.0257(16) 0.0038(11) -0.0003(13) 0.0030(12)
C26 0.0308(19) 0.052(2) 0.0192(15) 0.0043(14) -0.0016(13) -0.0008(15)
C27 0.0291(19) 0.056(2) 0.0278(17) 0.0157(15) 0.0046(14) 0.0138(16)
C28 0.0322(18) 0.0347(17) 0.0296(17) 0.0116(13) 0.0123(14) 0.0106(14)

loop_
_atom_type_symbol
_atom_type_description
_atom_type_scat_dispersion_real
_atom_type_scat_dispersion_imag
_atom_type_scat_source
C C 0.0033 0.0016 'International Tables Vol C Tables 4.2.6.8 and 6.1.1.4'
H H 0.0000 0.0000 'International Tables Vol C Tables 4.2.6.8 and 6.1.1.4'
N N 0.0061 0.0033 'International Tables Vol C Tables 4.2.6.8 and 6.1.1.4'
O O 0.0106 0.0060 'International Tables Vol C Tables 4.2.6.8 and 6.1.1.4'
F F 0.0171 0.0103 'International Tables Vol C Tables 4.2.6.8 and 6.1.1.4'
Ir Ir -1.4442 7.9887 'International Tables Vol C Tables 4.2.6.8 and 6.1.1.4'

loop_
_geom_angle_atom_site_label_1
_geom_angle_atom_site_label_2
_geom_angle_atom_site_label_3
_geom_angle
_geom_angle_site_symmetry_1
_geom_angle_site_symmetry_3
_geom_angle_publ_flag
C24 Ir1 C13 90.56(11) . . ?
C24 Ir1 N5 80.43(11) . . ?
C13 Ir1 N5 94.24(10) . . ?
C24 Ir1 N4 95.91(11) . . ?
C13 Ir1 N4 80.25(11) . . ?
N5 Ir1 N4 173.41(9) . . ?
C24 Ir1 N3 93.84(11) . . ?
C13 Ir1 N3 173.68(10) . . ?
N5 Ir1 N3 90.96(9) . . ?
N4 Ir1 N3 94.78(9) . . ?
C24 Ir1 N1 167.36(10) . . ?
C13 Ir1 N1 100.73(10) . . ?
N5 Ir1 N1 92.99(9) . . ?
N4 Ir1 N1 91.61(9) . . ?
N3 Ir1 N1 75.38(9) . . ?
C3 N1 N2 105.9(2) . . ?
C3 N1 Ir1 140.5(2) . . ?
N2 N1 Ir1 112.45(17) . . ?
C1 N2 N1 110.8(2) . . ?
C1 N2 C4 130.3(2) . . ?
N1 N2 C4 118.9(2) . . ?
C4 N3 Ir1 121.1(2) . . ?
C7 N4 C11 119.5(2) . . ?
C7 N4 Ir1 123.7(2) . . ?
C11 N4 Ir1 116.81(19) . . ?
C18 N5 C22 119.6(3) . . ?
C18 N5 Ir1 124.0(2) . . ?
C22 N5 Ir1 116.5(2) . . ?
N2 C1 C2 106.4(3) . . ?
N2 C1 C5 124.2(3) . . ?
C2 C1 C5 129.4(3) . . ?
C1 C2 C3 107.5(3) . . ?
N1 C3 C2 109.4(3) . . ?
N1 C3 C6 122.2(3) . . ?
C2 C3 C6 128.3(3) . . ?
O1 C4 N3 131.3(3) . . ?
O1 C4 N2 117.2(3) . . ?
N3 C4 N2 111.5(2) . . ?
N4 C7 C8 122.4(3) . . ?
C7 C8 C9 118.9(3) . . ?
C10 C9 C8 119.2(3) . . ?
C9 C10 C11 120.3(3) . . ?
N4 C11 C10 119.8(3) . . ?
N4 C11 C12 112.9(2) . . ?
C10 C11 C12 127.3(3) . . ?
C17 C12 C13 118.8(3) . . ?
C17 C12 C11 125.5(3) . . ?
C13 C12 C11 115.7(3) . . ?
C14 C13 C12 117.9(3) . . ?
C14 C13 Ir1 127.9(2) . . ?
C12 C13 Ir1 114.2(2) . . ?
C15 C14 C13 120.1(3) . . ?
F1 C15 C14 118.8(3) . . ?
F1 C15 C16 117.3(3) . . ?
C14 C15 C16 123.8(3) . . ?
C17 C16 C15 116.1(3) . . ?
F2 C17 C16 116.4(3) . . ?
F2 C17 C12 120.2(3) . . ?
C16 C17 C12 123.4(3) . . ?
N5 C18 C19 122.3(3) . . ?
C20 C19 C18 119.3(3) . . ?
C19 C20 C21 118.7(3) . . ?
C20 C21 C22 120.6(3) . . ?
N5 C22 C21 119.5(3) . . ?
N5 C22 C23 113.0(3) . . ?
C21 C22 C23 127.5(3) . . ?
C28 C23 C24 117.9(3) . . ?
C28 C23 C22 125.9(3) . . ?
C24 C23 C22 115.9(3) . . ?
C25 C24 C23 119.0(3) . . ?
C25 C24 Ir1 126.8(2) . . ?
C23 C24 Ir1 113.9(2) . . ?
C26 C25 C24 119.1(3) . . ?
F3 C26 C27 118.5(3) . . ?
F3 C26 C25 118.0(3) . . ?
C27 C26 C25 123.6(3) . . ?
C28 C27 C26 116.8(3) . . ?
C27 C28 F4 116.9(3) . . ?
C27 C28 C23 123.7(3) . . ?
F4 C28 C23 119.4(3) . . ?

loop_
_geom_bond_atom_site_label_1
_geom_bond_atom_site_label_2
_geom_bond_distance
_geom_bond_site_symmetry_2
_geom_bond_publ_flag
Ir1 C24 2.005(3) . ?
Ir1 C13 2.016(3) . ?
Ir1 N5 2.039(2) . ?
Ir1 N4 2.048(2) . ?
Ir1 N3 2.104(2) . ?
Ir1 N1 2.142(2) . ?
F1 C15 1.359(4) . ?
F2 C17 1.358(3) . ?
F3 C26 1.372(4) . ?
F4 C28 1.364(4) . ?
O1 C4 1.241(3) . ?
N1 C3 1.338(4) . ?
N1 N2 1.380(3) . ?
N2 C1 1.360(4) . ?
N2 C4 1.447(4) . ?
N3 C4 1.306(4) . ?
N4 C7 1.352(4) . ?
N4 C11 1.370(4) . ?
N5 C18 1.347(4) . ?
N5 C22 1.366(4) . ?
C1 C2 1.365(5) . ?
C1 C5 1.498(4) . ?
C2 C3 1.401(4) . ?
C3 C6 1.488(4) . ?
C7 C8 1.376(4) . ?
C8 C9 1.392(5) . ?
C9 C10 1.379(5) . ?
C10 C11 1.398(4) . ?
C11 C12 1.468(4) . ?
C12 C17 1.398(4) . ?
C12 C13 1.422(4) . ?
C13 C14 1.401(4) . ?
C14 C15 1.371(4) . ?
C15 C16 1.379(5) . ?
C16 C17 1.377(4) . ?
C18 C19 1.382(4) . ?
C19 C20 1.381(5) . ?
C20 C21 1.384(5) . ?
C21 C22 1.401(4) . ?
C22 C23 1.459(4) . ?
C23 C28 1.398(4) . ?
C23 C24 1.418(4) . ?
C24 C25 1.399(4) . ?
C25 C26 1.377(5) . ?
C26 C27 1.374(5) . ?
C27 C28 1.360(5) . ?

loop_
_geom_hbond_atom_site_label_D
_geom_hbond_atom_site_label_H
_geom_hbond_atom_site_label_A
_geom_hbond_distance_DH
_geom_hbond_distance_HA
_geom_hbond_distance_DA
_geom_hbond_angle_DHA
_geom_hbond_site_symmetry_A
N3 H3 O1 0.86 2.14 2.925(3) 152.1 3_676
